data_2203272
loop_
_publ_author_name
'Jones, Peter G.'
'Berger, Harald'
'Bubenitschek, Peter'
'Hopf, Henning'

_publ_section_title
;
 10-Phenyl-10-phenylethynyl-9-methylenefluorene
;
_journal_issue 3
_journal_name_full 'Acta Crystallographica Section E'
_journal_page_first o446
_journal_page_last o447
_journal_paper_doi 10.1107/S1600536804003976
_journal_volume 60
_journal_year 2004
_chemical_formula_sum 'C28 H18'
_chemical_formula_weight 354.42
_chemical_name_systematic
;
 10-Phenyl-10-phenylethynyl-9-methylene-fluorene
;
_space_group_IT_number 14
_symmetry_cell_setting monoclinic
_symmetry_space_group_name_Hall '-P 2ybc'
_symmetry_space_group_name_H-M 'P 1 21/c 1'
_atom_sites_solution_hydrogens geom
_atom_sites_solution_primary direct
_atom_sites_solution_secondary difmap
_audit_creation_method SHELXL-97
_cell_angle_alpha 90.00
_cell_angle_beta 105.383(6)
_cell_angle_gamma 90.00
_cell_formula_units_Z 4
_cell_length_a 14.0901(14)
_cell_length_b 5.8367(8)
_cell_length_c 23.519(2)
_cell_measurement_reflns_used 62
_cell_measurement_temperature 173(2)
_cell_measurement_theta_max 10
_cell_measurement_theta_min 3.5
_cell_volume 1864.9(4)
_computing_cell_refinement XSCANS
_computing_data_collection 'XSCANS (Fait, 1991)'
_computing_data_reduction XSCANS
_computing_molecular_graphics 'XP5 (Siemens, 1994)'
_computing_publication_material SHELXL97
_computing_structure_refinement 'SHELXL97 (Sheldrick, 1997)'
_computing_structure_solution 'SHELXS97 (Sheldrick, 1990)'
_diffrn_ambient_temperature 173(2)
_diffrn_measured_fraction_theta_full 0.998
_diffrn_measured_fraction_theta_max 0.998
_diffrn_measurement_device_type 'Siemens P4'
_diffrn_measurement_method omega-scans
_diffrn_radiation_monochromator graphite
_diffrn_radiation_source 'fine-focus sealed tube'
_diffrn_radiation_type MoK\a
_diffrn_radiation_wavelength 0.71073
_diffrn_reflns_av_R_equivalents 0.0259
_diffrn_reflns_av_sigmaI/netI 0.0692
_diffrn_reflns_limit_h_max 2
_diffrn_reflns_limit_h_min -16
_diffrn_reflns_limit_k_max 0
_diffrn_reflns_limit_k_min -6
_diffrn_reflns_limit_l_max 27
_diffrn_reflns_limit_l_min -27
_diffrn_reflns_number 3940
_diffrn_reflns_theta_full 25.00
_diffrn_reflns_theta_max 25.00
_diffrn_reflns_theta_min 3.06
_diffrn_standards_decay_% 0
_diffrn_standards_interval_count 247
_diffrn_standards_number 3
_exptl_absorpt_coefficient_mu 0.071
_exptl_absorpt_correction_type none
_exptl_crystal_colour yellow
_exptl_crystal_density_diffrn 1.262
_exptl_crystal_density_method 'not measured'
_exptl_crystal_description prism
_exptl_crystal_F_000 744
_exptl_crystal_size_max 0.7
_exptl_crystal_size_mid 0.4
_exptl_crystal_size_min 0.15
_refine_diff_density_max 0.119
_refine_diff_density_min -0.184
_refine_ls_extinction_method none
_refine_ls_goodness_of_fit_ref 0.819
_refine_ls_hydrogen_treatment constr
_refine_ls_matrix_type full
_refine_ls_number_parameters 253
_refine_ls_number_reflns 3266
_refine_ls_number_restraints 0
_refine_ls_restrained_S_all 0.819
_refine_ls_R_factor_all 0.0758
_refine_ls_R_factor_gt 0.0370
_refine_ls_shift/su_max 0.000
_refine_ls_shift/su_mean 0.000
_refine_ls_structure_factor_coef Fsqd
_refine_ls_weighting_details 'calc w = 1/[\s^2^(Fo^2^)+(0.0331P)^2^] where P = (Fo^2^+2Fc^2^)/3'
_refine_ls_weighting_scheme calc
_refine_ls_wR_factor_gt 0.0690
_refine_ls_wR_factor_ref 0.0762
_reflns_number_gt 1970
_reflns_number_total 3266
_reflns_threshold_expression I>2s(I)
_cod_data_source_file bt6414.cif
_cod_data_source_block 3
_cod_original_sg_symbol_H-M 'P 21/c'
_cod_database_code 2203272
_cod_database_fobs_code 2203272

loop_
_symmetry_equiv_pos_as_xyz
'x, y, z'
'-x, y+1/2, -z+1/2'
'-x, -y, -z'
'x, -y-1/2, z-1/2'

loop_
_atom_site_label
_atom_site_fract_x
_atom_site_fract_y
_atom_site_fract_z
_atom_site_U_iso_or_equiv
_atom_site_adp_type
_atom_site_calc_flag
_atom_site_refinement_flags
_atom_site_occupancy
_atom_site_type_symbol
C1A 0.12736(12) 0.1618(3) 0.35210(7) 0.0255(4) Uani d . 1 C
C1 0.04648(12) 0.1683(3) 0.37549(7) 0.0308(4) Uani d . 1 C
H1 0.0412 0.2845 0.4028 0.037 Uiso calc R 1 H
C2 -0.02635(12) 0.0032(3) 0.35847(7) 0.0345(4) Uani d . 1 C
H2 -0.0822 0.0081 0.3738 0.041 Uiso calc R 1 H
C3 -0.01862(13) -0.1690(3) 0.31931(7) 0.0388(5) Uani d . 1 C
H3 -0.0677 -0.2847 0.3096 0.047 Uiso calc R 1 H
C4A 0.13153(12) -0.0069(3) 0.30982(7) 0.0290(4) Uani d . 1 C
C4 0.05982(13) -0.1743(3) 0.29423(7) 0.0368(5) Uani d . 1 C
H4 0.0643 -0.2907 0.2668 0.044 Uiso calc R 1 H
C5A 0.21629(12) 0.0434(3) 0.28682(7) 0.0291(4) Uani d . 1 C
C5 0.25231(14) -0.0704(3) 0.24512(7) 0.0392(5) Uani d . 1 C
H5 0.2217 -0.2068 0.2271 0.047 Uiso calc R 1 H
C6 0.33390(14) 0.0185(4) 0.23018(8) 0.0474(5) Uani d . 1 C
H6 0.3597 -0.0587 0.2020 0.057 Uiso calc R 1 H
C7 0.37794(14) 0.2183(3) 0.25597(8) 0.0444(5) Uani d . 1 C
H7 0.4331 0.2778 0.2448 0.053 Uiso calc R 1 H
C8A 0.26212(12) 0.2454(3) 0.31375(7) 0.0282(4) Uani d . 1 C
C8 0.34287(13) 0.3330(3) 0.29791(7) 0.0357(4) Uani d . 1 C
H8 0.3738 0.4698 0.3155 0.043 Uiso calc R 1 H
C9 0.21278(11) 0.3171(3) 0.35930(7) 0.0255(4) Uani d . 1 C
C10 0.24334(11) 0.4784(3) 0.40207(7) 0.0250(4) Uani d . 1 C
C11 0.32028(12) 0.6383(3) 0.40231(7) 0.0275(4) Uani d . 1 C
C12 0.38332(13) 0.7783(3) 0.40509(7) 0.0288(4) Uani d . 1 C
C13 0.46189(12) 0.9366(3) 0.40670(7) 0.0274(4) Uani d . 1 C
C14 0.53208(13) 0.8872(3) 0.37636(7) 0.0343(5) Uani d . 1 C
H14 0.5276 0.7487 0.3546 0.041 Uiso calc R 1 H
C15 0.60805(13) 1.0385(3) 0.37779(8) 0.0381(5) Uani d . 1 C
H15 0.6555 1.0041 0.3569 0.046 Uiso calc R 1 H
C16 0.61501(13) 1.2394(3) 0.40943(7) 0.0379(5) Uani d . 1 C
H16 0.6675 1.3429 0.4105 0.046 Uiso calc R 1 H
C17 0.54593(13) 1.2907(3) 0.43959(7) 0.0348(5) Uani d . 1 C
H17 0.5510 1.4292 0.4614 0.042 Uiso calc R 1 H
C18 0.46952(12) 1.1410(3) 0.43812(7) 0.0306(4) Uani d . 1 C
H18 0.4219 1.1776 0.4587 0.037 Uiso calc R 1 H
C19 0.20326(11) 0.4918(3) 0.45495(7) 0.0245(4) Uani d . 1 C
C20 0.21819(12) 0.3096(3) 0.49450(7) 0.0302(4) Uani d . 1 C
H20 0.2531 0.1778 0.4877 0.036 Uiso calc R 1 H
C21 0.18225(12) 0.3200(3) 0.54381(7) 0.0349(4) Uani d . 1 C
H21 0.1933 0.1959 0.5709 0.042 Uiso calc R 1 H
C22 0.13056(12) 0.5095(3) 0.55381(7) 0.0361(5) Uani d . 1 C
H22 0.1049 0.5146 0.5873 0.043 Uiso calc R 1 H
C23 0.11610(13) 0.6918(3) 0.51501(7) 0.0363(5) Uani d . 1 C
H23 0.0804 0.8224 0.5218 0.044 Uiso calc R 1 H
C24 0.15351(12) 0.6842(3) 0.46646(7) 0.0310(4) Uani d . 1 C
H24 0.1451 0.8121 0.4406 0.037 Uiso calc R 1 H

loop_
_atom_site_aniso_label
_atom_site_aniso_U_11
_atom_site_aniso_U_22
_atom_site_aniso_U_33
_atom_site_aniso_U_12
_atom_site_aniso_U_13
_atom_site_aniso_U_23
C1A 0.0272(10) 0.0238(9) 0.0239(9) -0.0004(8) 0.0038(8) 0.0021(8)
C1 0.0316(10) 0.0304(10) 0.0295(10) -0.0026(9) 0.0062(8) -0.0001(8)
C2 0.0287(10) 0.0403(11) 0.0337(10) -0.0085(10) 0.0070(8) 0.0041(9)
C3 0.0413(12) 0.0373(11) 0.0332(11) -0.0144(10) 0.0021(9) -0.0008(9)
C4A 0.0322(10) 0.0277(9) 0.0235(9) 0.0027(9) 0.0009(8) 0.0023(8)
C4 0.0474(12) 0.0302(10) 0.0287(10) -0.0041(10) 0.0027(9) -0.0018(9)
C5A 0.0325(10) 0.0296(10) 0.0223(9) 0.0070(9) 0.0024(8) 0.0022(8)
C5 0.0471(13) 0.0402(11) 0.0293(10) 0.0058(10) 0.0085(10) -0.0046(9)
C6 0.0516(13) 0.0590(14) 0.0353(11) 0.0123(12) 0.0183(10) -0.0029(10)
C7 0.0411(12) 0.0620(14) 0.0330(11) 0.0015(11) 0.0148(10) 0.0023(10)
C8A 0.0288(10) 0.0325(10) 0.0221(9) 0.0043(9) 0.0046(8) 0.0058(7)
C8 0.0354(11) 0.0442(11) 0.0274(10) -0.0001(10) 0.0080(9) 0.0021(9)
C9 0.0261(9) 0.0257(9) 0.0242(9) 0.0009(8) 0.0058(8) 0.0039(8)
C10 0.0247(10) 0.0223(9) 0.0277(9) 0.0007(8) 0.0067(8) 0.0035(8)
C11 0.0286(10) 0.0291(9) 0.0251(9) -0.0006(9) 0.0079(8) 0.0026(8)
C12 0.0315(10) 0.0284(10) 0.0269(9) 0.0004(9) 0.0086(8) 0.0042(8)
C13 0.0269(10) 0.0276(10) 0.0262(9) -0.0017(8) 0.0042(8) 0.0044(8)
C14 0.0381(11) 0.0304(10) 0.0349(10) -0.0037(9) 0.0109(9) 0.0004(8)
C15 0.0331(11) 0.0440(12) 0.0407(11) -0.0040(10) 0.0160(9) 0.0048(10)
C16 0.0323(11) 0.0411(11) 0.0370(11) -0.0110(9) 0.0033(9) 0.0085(9)
C17 0.0384(11) 0.0309(10) 0.0311(10) -0.0077(9) 0.0019(9) -0.0004(8)
C18 0.0308(10) 0.0315(10) 0.0290(10) 0.0001(9) 0.0070(8) 0.0058(8)
C19 0.0226(9) 0.0238(9) 0.0261(9) -0.0071(8) 0.0048(8) -0.0028(7)
C20 0.0281(10) 0.0267(9) 0.0365(10) -0.0022(9) 0.0098(8) -0.0002(8)
C21 0.0326(10) 0.0391(11) 0.0339(10) -0.0062(10) 0.0104(9) 0.0065(9)
C22 0.0316(10) 0.0476(12) 0.0321(10) -0.0047(10) 0.0138(9) -0.0028(9)
C23 0.0315(11) 0.0370(11) 0.0410(11) 0.0031(9) 0.0109(9) -0.0079(9)
C24 0.0335(10) 0.0249(9) 0.0326(10) -0.0024(9) 0.0053(9) 0.0006(8)

loop_
_atom_type_symbol
_atom_type_description
_atom_type_scat_dispersion_real
_atom_type_scat_dispersion_imag
_atom_type_scat_source
C C 0.0033 0.0016 'International Tables Vol C Tables 4.2.6.8 and 6.1.1.4'
H H 0.0000 0.0000 'International Tables Vol C Tables 4.2.6.8 and 6.1.1.4'

loop_
_geom_angle_atom_site_label_1
_geom_angle_atom_site_label_2
_geom_angle_atom_site_label_3
_geom_angle
_geom_angle_publ_flag
C1 C1A C4A 119.29(15) ?
C1 C1A C9 131.65(15) y
C4A C1A C9 108.85(14) ?
C2 C1 C1A 119.19(16) ?
C2 C1 H1 120.4 ?
C1A C1 H1 120.4 ?
C3 C2 C1 120.86(17) ?
C3 C2 H2 119.6 ?
C1 C2 H2 119.6 ?
C4 C3 C2 120.75(17) ?
C4 C3 H3 119.6 ?
C2 C3 H3 119.6 ?
C4 C4A C1A 121.02(16) ?
C4 C4A C5A 130.78(16) ?
C1A C4A C5A 108.09(15) ?
C4A C4 C3 118.73(17) ?
C4A C4 H4 120.6 ?
C3 C4 H4 120.6 ?
C5 C5A C8A 120.51(16) ?
C5 C5A C4A 130.66(16) ?
C8A C5A C4A 108.82(14) ?
C5A C5 C6 118.86(18) ?
C5A C5 H5 120.6 ?
C6 C5 H5 120.6 ?
C7 C6 C5 120.60(18) ?
C7 C6 H6 119.7 ?
C5 C6 H6 119.7 ?
C6 C7 C8 121.07(18) ?
C6 C7 H7 119.5 ?
C8 C7 H7 119.5 ?
C8 C8A C5A 119.91(16) ?
C8 C8A C9 131.71(16) y
C5A C8A C9 108.27(14) ?
C8A C8 C7 119.05(18) ?
C8A C8 H8 120.5 ?
C7 C8 H8 120.5 ?
C10 C9 C1A 126.60(15) ?
C10 C9 C8A 127.70(15) ?
C1A C9 C8A 105.50(13) ?
C9 C10 C11 123.05(15) ?
C9 C10 C19 122.29(14) ?
C11 C10 C19 114.53(14) ?
C12 C11 C10 176.30(18) y
C11 C12 C13 176.55(18) y
C18 C13 C14 118.90(16) ?
C18 C13 C12 121.07(16) ?
C14 C13 C12 120.03(15) ?
C15 C14 C13 120.37(16) ?
C15 C14 H14 119.8 ?
C13 C14 H14 119.8 ?
C16 C15 C14 120.05(17) ?
C16 C15 H15 120.0 ?
C14 C15 H15 120.0 ?
C15 C16 C17 120.20(17) ?
C15 C16 H16 119.9 ?
C17 C16 H16 119.9 ?
C18 C17 C16 120.11(17) ?
C18 C17 H17 119.9 ?
C16 C17 H17 119.9 ?
C17 C18 C13 120.37(16) ?
C17 C18 H18 119.8 ?
C13 C18 H18 119.8 ?
C24 C19 C20 118.84(15) ?
C24 C19 C10 121.68(14) ?
C20 C19 C10 119.46(15) ?
C21 C20 C19 120.15(16) ?
C21 C20 H20 119.9 ?
C19 C20 H20 119.9 ?
C22 C21 C20 120.38(17) ?
C22 C21 H21 119.8 ?
C20 C21 H21 119.8 ?
C21 C22 C23 119.82(16) ?
C21 C22 H22 120.1 ?
C23 C22 H22 120.1 ?
C24 C23 C22 120.02(17) ?
C24 C23 H23 120.0 ?
C22 C23 H23 120.0 ?
C23 C24 C19 120.74(16) ?
C23 C24 H24 119.6 ?
C19 C24 H24 119.6 ?

loop_
_geom_bond_atom_site_label_1
_geom_bond_atom_site_label_2
_geom_bond_distance
_geom_bond_publ_flag
C1A C1 1.391(2) ?
C1A C4A 1.412(2) ?
C1A C9 1.480(2) ?
C1 C2 1.387(2) ?
C1 H1 0.9500 ?
C2 C3 1.387(2) ?
C2 H2 0.9500 ?
C3 C4 1.384(2) ?
C3 H3 0.9500 ?
C4A C4 1.384(2) ?
C4A C5A 1.466(2) ?
C4 H4 0.9500 ?
C5A C5 1.388(2) ?
C5A C8A 1.411(2) ?
C5 C6 1.389(2) ?
C5 H5 0.9500 ?
C6 C7 1.383(2) ?
C6 H6 0.9500 ?
C7 C8 1.387(2) ?
C7 H7 0.9500 ?
C8A C8 1.386(2) ?
C8A C9 1.484(2) ?
C8 H8 0.9500 ?
C9 C10 1.362(2) y
C10 C11 1.429(2) ?
C10 C19 1.498(2) ?
C11 C12 1.196(2) y
C12 C13 1.435(2) ?
C13 C18 1.393(2) ?
C13 C14 1.394(2) ?
C14 C15 1.381(2) ?
C14 H14 0.9500 ?
C15 C16 1.378(2) ?
C15 H15 0.9500 ?
C16 C17 1.381(2) ?
C16 H16 0.9500 ?
C17 C18 1.380(2) ?
C17 H17 0.9500 ?
C18 H18 0.9500 ?
C19 C24 1.388(2) ?
C19 C20 1.392(2) ?
C20 C21 1.384(2) ?
C20 H20 0.9500 ?
C21 C22 1.378(2) ?
C21 H21 0.9500 ?
C22 C23 1.381(2) ?
C22 H22 0.9500 ?
C23 C24 1.379(2) ?
C23 H23 0.9500 ?
C24 H24 0.9500 ?

loop_
_geom_torsion_atom_site_label_1
_geom_torsion_atom_site_label_2
_geom_torsion_atom_site_label_3
_geom_torsion_atom_site_label_4
_geom_torsion
_geom_torsion_publ_flag
C4A C1A C1 C2 2.6(2) ?
C9 C1A C1 C2 176.66(16) ?
C1A C1 C2 C3 0.9(2) ?
C1 C2 C3 C4 -2.9(3) ?
C1 C1A C4A C4 -4.3(2) ?
C9 C1A C4A C4 -179.60(14) ?
C1 C1A C4A C5A 172.39(14) ?
C9 C1A C4A C5A -2.95(17) ?
C1A C4A C4 C3 2.3(2) ?
C5A C4A C4 C3 -173.46(16) ?
C2 C3 C4 C4A 1.2(2) ?
C4 C4A C5A C5 -4.2(3) ?
C1A C4A C5A C5 179.56(17) ?
C4 C4A C5A C8A 174.65(17) ?
C1A C4A C5A C8A -1.57(17) ?
C8A C5A C5 C6 -0.3(2) ?
C4A C5A C5 C6 178.47(16) ?
C5A C5 C6 C7 -0.6(3) ?
C5 C6 C7 C8 0.9(3) ?
C5 C5A C8A C8 0.9(2) ?
C4A C5A C8A C8 -178.06(15) ?
C5 C5A C8A C9 -175.58(15) ?
C4A C5A C8A C9 5.41(17) ?
C5A C8A C8 C7 -0.6(2) ?
C9 C8A C8 C7 174.93(17) ?
C6 C7 C8 C8A -0.3(3) ?
C1 C1A C9 C10 16.4(3) ?
C4A C1A C9 C10 -169.07(15) ?
C1 C1A C9 C8A -168.47(16) ?
C4A C1A C9 C8A 6.09(17) ?
C8 C8A C9 C10 -7.9(3) ?
C5A C8A C9 C10 168.06(16) ?
C8 C8A C9 C1A 177.02(16) ?
C5A C8A C9 C1A -7.02(17) ?
C1A C9 C10 C11 -173.09(15) y
C8A C9 C10 C11 12.8(3) y
C1A C9 C10 C19 11.1(2) y
C8A C9 C10 C19 -162.94(15) y
C18 C13 C14 C15 0.3(2) ?
C12 C13 C14 C15 -179.87(15) ?
C13 C14 C15 C16 0.2(3) ?
C14 C15 C16 C17 -0.3(3) ?
C15 C16 C17 C18 -0.1(3) ?
C16 C17 C18 C13 0.5(2) ?
C14 C13 C18 C17 -0.6(2) ?
C12 C13 C18 C17 179.52(15) ?
C9 C10 C19 C24 -118.75(18) ?
C11 C10 C19 C24 65.2(2) ?
C9 C10 C19 C20 62.9(2) ?
C11 C10 C19 C20 -113.19(17) ?
C24 C19 C20 C21 1.1(2) ?
C10 C19 C20 C21 179.52(15) ?
C19 C20 C21 C22 0.7(2) ?
C20 C21 C22 C23 -1.2(3) ?
C21 C22 C23 C24 -0.1(3) ?
C22 C23 C24 C19 2.0(3) ?
C20 C19 C24 C23 -2.5(2) ?
C10 C19 C24 C23 179.17(15) ?

loop_
_cod_related_entry_id
_cod_related_entry_database
_cod_related_entry_code
1 ChemSpider 21131069
